data_2210144
loop_
_publ_author_name
'Hansen, Lars Kr.'
'Tjos\%as, Freddy'
'Fiksdahl, Anne'

_publ_section_title
;
 Methyl 5-nitro-2-(phenylamino)pyridine-4-carboxylate
;
_journal_coeditor_code CF2052
_journal_issue 9
_journal_name_full 'Acta Crystallographica Section E'
_journal_page_first o3728
_journal_page_last o3729
_journal_paper_doi 10.1107/S1600536806030546
_journal_volume 62
_journal_year 2006
_chemical_formula_iupac 'C13 H11 N3 O4'
_chemical_formula_moiety 'C13 H11 N3 O4'
_chemical_formula_sum 'C13 H11 N3 O4'
_chemical_formula_weight 273.25
_chemical_name_systematic
;
Methyl 5-nitro-2-(phenylamino)pyridine-4-carboxylate
;
_space_group_IT_number 2
_symmetry_cell_setting triclinic
_symmetry_space_group_name_Hall '-P 1'
_symmetry_space_group_name_H-M 'P -1'
_atom_sites_solution_hydrogens geom
_atom_sites_solution_primary direct
_atom_sites_solution_secondary difmap
_audit_creation_method SHELXL-97
_cell_angle_alpha 81.055(17)
_cell_angle_beta 78.137(16)
_cell_angle_gamma 70.86(2)
_cell_formula_units_Z 4
_cell_length_a 9.990(2)
_cell_length_b 10.913(3)
_cell_length_c 12.6758(19)
_cell_measurement_reflns_used 25
_cell_measurement_temperature 293(2)
_cell_measurement_theta_max 19
_cell_measurement_theta_min 12
_cell_volume 1271.8(5)
_computing_cell_refinement 'CELDIM in CAD-4-PC Software'
_computing_data_collection 'CAD-4-PC Software (Enraf--Nonius, 1992)'
_computing_data_reduction 'XCAD4 (McArdle & Higgins, 1995)'
_computing_molecular_graphics 'ORTEX (McArdle, 1993) and ORTEPIII (Burnett & Johnson, 1996)'
_computing_publication_material OSCAIL
_computing_structure_refinement 'OSCAIL and SHELXL97 (Sheldrick, 1997)'
_computing_structure_solution 'OSCAIL (McArdle, 2005) and SHELXS97 (Sheldrick, 1997)'
_diffrn_ambient_temperature 293(2)
_diffrn_measured_fraction_theta_full 0.997
_diffrn_measured_fraction_theta_max 0.997
_diffrn_measurement_device_type 'Enraf--Nonius CAD-4'
_diffrn_measurement_method \w--2\q
_diffrn_radiation_monochromator graphite
_diffrn_radiation_source 'fine-focus sealed tube'
_diffrn_radiation_type MoK\a
_diffrn_radiation_wavelength 0.71069
_diffrn_reflns_av_R_equivalents 0.0176
_diffrn_reflns_av_sigmaI/netI 0.0701
_diffrn_reflns_limit_h_max 11
_diffrn_reflns_limit_h_min 0
_diffrn_reflns_limit_k_max 12
_diffrn_reflns_limit_k_min -12
_diffrn_reflns_limit_l_max 15
_diffrn_reflns_limit_l_min -14
_diffrn_reflns_number 4900
_diffrn_reflns_theta_full 24.99
_diffrn_reflns_theta_max 24.99
_diffrn_reflns_theta_min 1.65
_diffrn_standards_decay_% 1
_diffrn_standards_interval_time 120
_diffrn_standards_number 3
_exptl_absorpt_coefficient_mu 0.109
_exptl_absorpt_correction_T_max 0.968
_exptl_absorpt_correction_T_min 0.948
_exptl_absorpt_correction_type psi-scan
_exptl_absorpt_process_details '(ABSCALC in OSCAIL; McArdle & Daly, 1999; North <i>et al.</i>,  1968)'
_exptl_crystal_colour 'light yellow'
_exptl_crystal_density_diffrn 1.427
_exptl_crystal_density_method 'not measured'
_exptl_crystal_description block
_exptl_crystal_F_000 568
_exptl_crystal_size_max 0.50
_exptl_crystal_size_mid 0.40
_exptl_crystal_size_min 0.30
_refine_diff_density_max 0.185
_refine_diff_density_min -0.168
_refine_ls_extinction_coef 0.0074(14)
_refine_ls_extinction_expression Fc^*^=kFc[1+0.001xFc^2^\l^3^/sin(2\q)]^-1/4^
_refine_ls_extinction_method SHELXL97
_refine_ls_goodness_of_fit_ref 0.950
_refine_ls_hydrogen_treatment constr
_refine_ls_matrix_type full
_refine_ls_number_parameters 364
_refine_ls_number_reflns 4452
_refine_ls_number_restraints 116
_refine_ls_restrained_S_all 0.939
_refine_ls_R_factor_all 0.1178
_refine_ls_R_factor_gt 0.0408
_refine_ls_shift/su_max 0.021
_refine_ls_shift/su_mean 0.001
_refine_ls_structure_factor_coef Fsqd
_refine_ls_weighting_details 'calc w=1/[\s^2^(Fo^2^)+(0.0576P)^2^] where P=(Fo^2^+2Fc^2^)/3'
_refine_ls_weighting_scheme calc
_refine_ls_wR_factor_gt 0.0950
_refine_ls_wR_factor_ref 0.1155
_reflns_number_gt 2078
_reflns_number_total 4452
_reflns_threshold_expression I>2\s(I)
_cod_data_source_file cf2052.cif
_cod_data_source_block I
_cod_depositor_comments
;
The following automatic conversions were performed:
'_symmetry_cell_setting' value 'Triclinic' changed to 'triclinic'
according to '/home/saulius/struct/CIF-dictionaries/cif_core.dic'
dictionary named 'cif_core.dic' version 2.4.1 from 2010-06-29.

Automatic conversion script
Id: cif_fix_enum 1527 2010-12-29 10:47:43Z saulius 

The following automatic conversions were performed:

'_symmetry_cell_setting' value 'Triclinic' changed to 'triclinic'
according to /home/saulius/struct/CIF-dictionaries/cif_core.dic
dictionary named 'cif_core.dic' version 2.4.1 from 2010-06-29.

Automatic conversion script
Id: cif_fix_values 1715 2011-07-08 13:25:40Z adriana 
;
_cod_database_code 2210144
_cod_database_fobs_code 2210144

loop_
_symmetry_equiv_pos_as_xyz
'x, y, z'
'-x, -y, -z'

loop_
_atom_site_type_symbol
_atom_site_label
_atom_site_fract_x
_atom_site_fract_y
_atom_site_fract_z
_atom_site_U_iso_or_equiv
_atom_site_adp_type
_atom_site_calc_flag
_atom_site_refinement_flags
_atom_site_occupancy
O O11 0.08162(17) 0.46752(18) 0.37646(14) 0.0597(5) Uani d U 1
N N21 0.2247(2) 0.55210(19) 0.53186(15) 0.0496(5) Uani d . 1
H H21 0.1646 0.5331 0.5025 0.064 Uiso calc R 1
N N11 -0.1946(2) 0.25156(19) 0.16230(15) 0.0488(5) Uani d . 1
H H11 -0.1499 0.1849 0.2013 0.063 Uiso calc R 1
N N22 0.3036(2) 0.7224(2) 0.55787(15) 0.0516(6) Uani d . 1
O O12 0.24138(19) 0.40186(19) 0.22975(15) 0.0701(6) Uani d U 1
O O22 0.1838(2) 0.93528(17) 0.21040(14) 0.0650(5) Uani d U 1
O O14 -0.0727(3) 0.7773(2) 0.08089(19) 0.0969(8) Uani d U 1
O O13 0.0670(2) 0.6852(2) 0.19687(17) 0.0853(7) Uani d U 1
N N12 -0.2027(2) 0.46247(19) 0.08975(15) 0.0500(5) Uani d . 1
N N13 -0.0189(3) 0.6835(2) 0.14154(19) 0.0636(6) Uani d U 1
O O21 -0.0380(2) 1.00928(19) 0.30268(14) 0.0717(6) Uani d U 1
N N23 0.2540(3) 1.0500(2) 0.4162(2) 0.0794(8) Uani d U 1
O O23 0.1810(3) 1.1247(2) 0.3545(2) 0.1065(9) Uani d U 1
O O24 0.3384(4) 1.0803(2) 0.4550(2) 0.1475(13) Uani d U 1
C C113 0.3565(3) 0.3827(4) 0.2894(3) 0.0894(11) Uani d U 1
H H13A 0.3469 0.4630 0.3167 0.125 Uiso calc R 1
H H13B 0.4472 0.3552 0.2423 0.125 Uiso calc R 1
H H13C 0.3520 0.3171 0.3488 0.125 Uiso calc R 1
C C16 -0.3703(3) 0.3148(2) 0.0365(2) 0.0545(7) Uani d . 1
H H16 -0.3429 0.3881 0.0063 0.071 Uiso calc R 1
C C26 0.4097(3) 0.4549(3) 0.64898(19) 0.0549(7) Uani d . 1
H H26 0.4309 0.5327 0.6437 0.071 Uiso calc R 1
C C19 -0.0578(3) 0.5664(2) 0.14810(19) 0.0476(6) Uani d . 1
C C210 0.1558(3) 0.8766(2) 0.39393(19) 0.0474(6) Uani d . 1
C C28 0.3073(3) 0.8432(3) 0.5263(2) 0.0609(8) Uani d . 1
H H28 0.3598 0.8764 0.5607 0.079 Uiso calc R 1
C C11 -0.3026(2) 0.2321(2) 0.11732(18) 0.0444(6) Uani d . 1
C C12 -0.3422(3) 0.1230(3) 0.1578(2) 0.0686(8) Uani d . 1
H H12 -0.2964 0.0657 0.2110 0.089 Uiso calc R 1
C C111 -0.0437(3) 0.3503(2) 0.21705(19) 0.0469(6) Uani d . 1
H H111 -0.0061 0.2741 0.2598 0.061 Uiso calc R 1
C C212 0.0870(3) 0.9510(2) 0.2988(2) 0.0517(7) Uani d . 1
C C110 0.0026(2) 0.4550(2) 0.21460(18) 0.0434(6) Uani d . 1
C C17 -0.1483(2) 0.3567(2) 0.15515(18) 0.0428(6) Uani d . 1
C C213 0.1345(3) 0.9955(3) 0.1094(2) 0.0802(10) Uani d U 1
H H23A 0.0536 0.9700 0.1026 0.112 Uiso calc R 1
H H23B 0.2107 0.9679 0.0500 0.112 Uiso calc R 1
H H23C 0.1067 1.0886 0.1087 0.112 Uiso calc R 1
C C23 0.3488(4) 0.2245(3) 0.6666(2) 0.0779(9) Uani d . 1
H H23 0.3281 0.1463 0.6728 0.101 Uiso calc R 1
C C24 0.4539(3) 0.2324(3) 0.7181(2) 0.0779(9) Uani d . 1
H H24 0.5041 0.1600 0.7590 0.101 Uiso calc R 1
C C14 -0.5187(3) 0.1805(3) 0.0423(3) 0.0761(9) Uani d . 1
H H14 -0.5920 0.1637 0.0179 0.099 Uiso calc R 1
C C211 0.1481(2) 0.7538(2) 0.42669(19) 0.0480(6) Uani d . 1
H H211 0.0917 0.7208 0.3960 0.062 Uiso calc R 1
C C112 0.1117(3) 0.4448(2) 0.2832(2) 0.0476(6) Uani d . 1
C C22 0.2742(3) 0.3316(3) 0.6058(2) 0.0598(7) Uani d . 1
H H22 0.2037 0.3255 0.5709 0.078 Uiso calc R 1
C C25 0.4834(3) 0.3462(3) 0.7088(2) 0.0659(8) Uani d . 1
H H25 0.5547 0.3513 0.7433 0.086 Uiso calc R 1
C C27 0.2262(2) 0.6769(2) 0.50743(18) 0.0437(6) Uani d . 1
C C21 0.3041(2) 0.4476(2) 0.59690(18) 0.0456(6) Uani d . 1
C C15 -0.4786(3) 0.2881(3) 0.0008(2) 0.0651(8) Uani d . 1
H H15 -0.5249 0.3448 -0.0525 0.085 Uiso calc R 1
C C18 -0.1571(3) 0.5642(2) 0.08795(19) 0.0527(7) Uani d . 1
H H18 -0.1946 0.6386 0.0433 0.069 Uiso calc R 1
C C13 -0.4497(4) 0.0973(3) 0.1203(3) 0.0884(11) Uani d . 1
H H13 -0.4753 0.0226 0.1483 0.115 Uiso calc R 1
C C29 0.2385(3) 0.9216(2) 0.4461(2) 0.0535(7) Uani d . 1

loop_
_atom_site_aniso_label
_atom_site_aniso_U_11
_atom_site_aniso_U_22
_atom_site_aniso_U_33
_atom_site_aniso_U_12
_atom_site_aniso_U_13
_atom_site_aniso_U_23
O11 0.0492(11) 0.0863(14) 0.0488(11) -0.0202(9) -0.0119(9) -0.0180(10)
N21 0.0477(13) 0.0548(14) 0.0513(13) -0.0182(10) -0.0235(10) 0.0060(10)
N11 0.0546(13) 0.0428(12) 0.0516(13) -0.0104(10) -0.0264(11) 0.0016(10)
N22 0.0650(14) 0.0503(14) 0.0428(12) -0.0142(11) -0.0228(11) -0.0033(10)
O12 0.0427(11) 0.1039(16) 0.0643(12) -0.0141(10) -0.0081(10) -0.0292(11)
O22 0.0663(12) 0.0661(12) 0.0480(11) 0.0009(10) -0.0178(10) 0.0020(9)
O14 0.139(2) 0.0701(15) 0.1004(17) -0.0513(14) -0.0586(16) 0.0294(13)
O13 0.1049(17) 0.0816(15) 0.0930(16) -0.0490(13) -0.0438(14) 0.0036(12)
N12 0.0563(14) 0.0479(13) 0.0477(13) -0.0143(11) -0.0218(11) 0.0040(10)
N13 0.0788(17) 0.0636(16) 0.0554(15) -0.0294(14) -0.0179(13) -0.0001(12)
O21 0.0580(12) 0.0760(13) 0.0618(13) 0.0088(10) -0.0234(10) 0.0036(10)
N23 0.117(2) 0.0459(15) 0.0875(19) -0.0184(15) -0.0579(17) -0.0034(13)
O23 0.156(2) 0.0534(13) 0.130(2) -0.0294(14) -0.0943(18) 0.0243(13)
O24 0.233(3) 0.0732(16) 0.195(3) -0.0706(19) -0.154(3) 0.0266(17)
C113 0.0438(17) 0.136(3) 0.096(2) -0.0203(18) -0.0167(17) -0.041(2)
C16 0.0614(17) 0.0549(16) 0.0526(16) -0.0189(14) -0.0231(14) -0.0008(13)
C26 0.0531(16) 0.0578(17) 0.0510(16) -0.0144(13) -0.0173(14) 0.0090(13)
C19 0.0536(16) 0.0476(16) 0.0440(15) -0.0174(12) -0.0085(13) -0.0067(12)
C210 0.0491(15) 0.0448(15) 0.0425(14) -0.0027(12) -0.0135(12) -0.0045(12)
C28 0.079(2) 0.0521(18) 0.0596(18) -0.0159(15) -0.0317(16) -0.0105(14)
C11 0.0452(15) 0.0461(15) 0.0418(14) -0.0105(12) -0.0105(12) -0.0071(12)
C12 0.090(2) 0.0588(19) 0.0685(19) -0.0305(17) -0.0368(17) 0.0093(15)
C111 0.0492(15) 0.0448(14) 0.0439(14) -0.0039(12) -0.0181(12) -0.0047(11)
C212 0.0590(18) 0.0435(15) 0.0496(17) -0.0055(13) -0.0194(15) -0.0045(12)
C110 0.0420(14) 0.0481(15) 0.0393(14) -0.0100(12) -0.0075(12) -0.0090(12)
C17 0.0441(14) 0.0443(15) 0.0364(13) -0.0053(12) -0.0103(12) -0.0068(11)
C213 0.099(2) 0.077(2) 0.0460(17) 0.0011(18) -0.0223(17) 0.0030(15)
C23 0.104(3) 0.0462(18) 0.079(2) -0.0214(17) -0.019(2) 0.0088(16)
C24 0.089(2) 0.063(2) 0.064(2) -0.0042(18) -0.0214(18) 0.0141(16)
C14 0.076(2) 0.076(2) 0.094(2) -0.0334(18) -0.0380(19) -0.0070(19)
C211 0.0452(15) 0.0522(16) 0.0480(15) -0.0126(12) -0.0164(13) -0.0026(12)
C112 0.0473(17) 0.0481(16) 0.0489(17) -0.0129(13) -0.0103(13) -0.0093(13)
C22 0.0695(19) 0.0517(17) 0.0594(18) -0.0193(14) -0.0149(15) -0.0011(14)
C25 0.0635(19) 0.069(2) 0.0570(18) -0.0088(16) -0.0209(15) 0.0085(15)
C27 0.0455(14) 0.0448(15) 0.0402(14) -0.0114(11) -0.0123(12) -0.0005(11)
C21 0.0437(15) 0.0473(15) 0.0401(14) -0.0089(12) -0.0070(12) 0.0011(11)
C15 0.0661(19) 0.0653(19) 0.072(2) -0.0180(15) -0.0363(16) -0.0013(15)
C18 0.0585(17) 0.0497(16) 0.0490(16) -0.0133(13) -0.0200(14) 0.0058(12)
C13 0.116(3) 0.073(2) 0.100(3) -0.058(2) -0.042(2) 0.0162(19)
C29 0.0710(18) 0.0374(15) 0.0527(16) -0.0073(13) -0.0251(14) -0.0069(12)

loop_
_atom_type_symbol
_atom_type_description
_atom_type_scat_dispersion_real
_atom_type_scat_dispersion_imag
_atom_type_scat_source
C C 0.0033 0.0016 'International Tables Vol C Tables 4.2.6.8 and 6.1.1.4'
H H 0.0000 0.0000 'International Tables Vol C Tables 4.2.6.8 and 6.1.1.4'
N N 0.0061 0.0033 'International Tables Vol C Tables 4.2.6.8 and 6.1.1.4'
O O 0.0106 0.0060 'International Tables Vol C Tables 4.2.6.8 and 6.1.1.4'

loop_
_geom_angle_atom_site_label_1
_geom_angle_atom_site_label_2
_geom_angle_atom_site_label_3
_geom_angle_site_symmetry_1
_geom_angle
C27 N21 C21 . 131.5(2)
C27 N21 H21 . 114.2
C21 N21 H21 . 114.2
C17 N11 C11 . 131.49(19)
C17 N11 H11 . 114.3
C11 N11 H11 . 114.3
C28 N22 C27 . 117.0(2)
C112 O12 C113 . 115.8(2)
C212 O22 C213 . 116.9(2)
C18 N12 C17 . 117.0(2)
O13 N13 O14 . 122.5(3)
O13 N13 C19 . 118.6(2)
O14 N13 C19 . 118.9(2)
O23 N23 O24 . 121.8(3)
O23 N23 C29 . 119.1(2)
O24 N23 C29 . 119.0(2)
O12 C113 H13A . 109.5
O12 C113 H13B . 109.5
H13A C113 H13B . 109.5
O12 C113 H13C . 109.5
H13A C113 H13C . 109.5
H13B C113 H13C . 109.5
C15 C16 C11 . 119.7(3)
C15 C16 H16 . 120.1
C11 C16 H16 . 120.1
C25 C26 C21 . 119.6(3)
C25 C26 H26 . 120.2
C21 C26 H26 . 120.2
C18 C19 C110 . 119.4(2)
C18 C19 N13 . 119.2(2)
C110 C19 N13 . 121.4(2)
C211 C210 C29 . 117.1(2)
C211 C210 C212 . 119.0(2)
C29 C210 C212 . 123.7(2)
N22 C28 C29 . 123.9(2)
N22 C28 H28 . 118.1
C29 C28 H28 . 118.1
C12 C11 C16 . 118.8(2)
C12 C11 N11 . 116.5(2)
C16 C11 N11 . 124.7(2)
C11 C12 C13 . 120.6(3)
C11 C12 H12 . 119.7
C13 C12 H12 . 119.7
C110 C111 C17 . 120.3(2)
C110 C111 H111 . 119.8
C17 C111 H111 . 119.8
O21 C212 O22 . 125.6(2)
O21 C212 C210 . 125.0(3)
O22 C212 C210 . 109.4(2)
C111 C110 C19 . 116.9(2)
C111 C110 C112 . 118.5(2)
C19 C110 C112 . 124.5(2)
N12 C17 N11 . 119.3(2)
N12 C17 C111 . 122.3(2)
N11 C17 C111 . 118.5(2)
O22 C213 H23A . 109.5
O22 C213 H23B . 109.5
H23A C213 H23B . 109.5
O22 C213 H23C . 109.5
H23A C213 H23C . 109.5
H23B C213 H23C . 109.5
C24 C23 C22 . 120.4(3)
C24 C23 H23 . 119.8
C22 C23 H23 . 119.8
C25 C24 C23 . 119.5(3)
C25 C24 H24 . 120.3
C23 C24 H24 . 120.3
C15 C14 C13 . 119.1(3)
C15 C14 H14 . 120.5
C13 C14 H14 . 120.5
C210 C211 C27 . 119.7(2)
C210 C211 H211 . 120.2
C27 C211 H211 . 120.2
O11 C112 O12 1 125.5(2)
O11 C112 O12 . 125.5(2)
O11 C112 C110 1 123.7(2)
O11 C112 C110 . 123.7(2)
O12 C112 C110 . 110.7(2)
C21 C22 C23 . 119.9(3)
C21 C22 H22 . 120.0
C23 C22 H22 . 120.0
C24 C25 C26 . 121.2(3)
C24 C25 H25 . 119.4
C26 C25 H25 . 119.4
N22 C27 N21 . 119.7(2)
N22 C27 C211 . 122.4(2)
N21 C27 C211 . 117.9(2)
C22 C21 C26 . 119.3(2)
C22 C21 N21 . 116.5(2)
C26 C21 N21 . 124.1(2)
C14 C15 C16 . 121.2(3)
C14 C15 H15 . 119.4
C16 C15 H15 . 119.4
N12 C18 C19 . 124.1(2)
N12 C18 H18 . 118.0
C19 C18 H18 . 118.0
C14 C13 C12 . 120.6(3)
C14 C13 H13 . 119.7
C12 C13 H13 . 119.7
C28 C29 C210 . 120.0(2)
C28 C29 N23 . 119.0(2)
C210 C29 N23 . 121.1(2)

loop_
_geom_bond_atom_site_label_1
_geom_bond_atom_site_label_2
_geom_bond_site_symmetry_2
_geom_bond_distance
O11 C112 . 1.202(3)
N21 C27 . 1.353(3)
N21 C21 . 1.412(3)
N21 H21 . 0.860
N11 C17 . 1.355(3)
N11 C11 . 1.406(3)
N11 H11 . 0.860
N22 C28 . 1.327(3)
N22 C27 . 1.345(3)
O12 C112 . 1.303(3)
O12 C113 . 1.445(3)
O22 C212 . 1.314(3)
O22 C213 . 1.449(3)
O14 N13 . 1.221(3)
O13 N13 . 1.221(3)
N12 C18 . 1.326(3)
N12 C17 . 1.338(3)
N13 C19 . 1.439(3)
O21 C212 . 1.196(3)
N23 O23 . 1.206(3)
N23 O24 . 1.211(3)
N23 C29 . 1.443(3)
C113 H13A . 0.960
C113 H13B . 0.960
C113 H13C . 0.960
C16 C15 . 1.381(3)
C16 C11 . 1.385(3)
C16 H16 . 0.930
C26 C25 . 1.379(3)
C26 C21 . 1.383(3)
C26 H26 . 0.930
C19 C18 . 1.378(3)
C19 C110 . 1.401(3)
C210 C211 . 1.362(3)
C210 C29 . 1.398(3)
C210 C212 . 1.501(3)
C28 C29 . 1.367(3)
C28 H28 . 0.930
C11 C12 . 1.369(3)
C12 C13 . 1.380(4)
C12 H12 . 0.930
C111 C110 . 1.361(3)
C111 C17 . 1.409(3)
C111 H111 . 0.930
C110 C112 . 1.495(3)
C213 H23A . 0.960
C213 H23B . 0.960
C213 H23C . 0.960
C23 C24 . 1.376(4)
C23 C22 . 1.378(4)
C23 H23 . 0.930
C24 C25 . 1.350(4)
C24 H24 . 0.930
C14 C15 . 1.359(4)
C14 C13 . 1.367(4)
C14 H14 . 0.930
C211 C27 . 1.411(3)
C211 H211 . 0.930
C112 O11 1 1.202(3)
C22 C21 . 1.377(3)
C22 H22 . 0.930
C25 H25 . 0.930
C15 H15 . 0.930
C18 H18 . 0.930
C13 H13 . 0.930

loop_
_geom_hbond_atom_site_label_D
_geom_hbond_atom_site_label_H
_geom_hbond_atom_site_label_A
_geom_hbond_site_symmetry_A
_geom_hbond_distance_DH
_geom_hbond_distance_HA
_geom_hbond_distance_DA
_geom_hbond_angle_DHA
N21 H21 O11 1 0.86 2.25 3.060(3) 158.1
N21 H21 O11 2_566 0.86 2.62 3.107(3) 117.1
N11 H11 O21 1_545 0.86 2.23 3.094(3) 178.6

loop_
_geom_torsion_atom_site_label_1
_geom_torsion_atom_site_label_2
_geom_torsion_atom_site_label_3
_geom_torsion_atom_site_label_4
_geom_torsion_site_symmetry_4
_geom_torsion
_geom_torsion_publ_flag
O13 N13 C19 C18 . 178.5(2) ?
O14 N13 C19 C18 . -1.6(4) ?
O13 N13 C19 C110 . -1.2(4) ?
O14 N13 C19 C110 . 178.7(2) yes
C27 N22 C28 C29 . -0.4(4) ?
C15 C16 C11 C12 . 2.0(4) ?
C15 C16 C11 N11 . -177.9(2) ?
C17 N11 C11 C12 . -167.2(3) ?
C17 N11 C11 C16 . 12.7(4) ?
C16 C11 C12 C13 . -1.3(4) ?
N11 C11 C12 C13 . 178.6(3) ?
C213 O22 C212 O21 . 1.0(4) ?
C213 O22 C212 C210 . 177.1(2) ?
C211 C210 C212 O21 . 81.5(3) ?
C29 C210 C212 O21 . -104.1(3) ?
C211 C210 C212 O22 . -94.7(3) yes
C29 C210 C212 O22 . 79.7(3) ?
C17 C111 C110 C19 . -0.3(3) ?
C17 C111 C110 C112 . 178.8(2) ?
C18 C19 C110 C111 . -1.2(3) ?
N13 C19 C110 C111 . 178.5(2) ?
C18 C19 C110 C112 . 179.7(2) ?
N13 C19 C110 C112 . -0.6(4) ?
C18 N12 C17 N11 . 178.1(2) ?
C18 N12 C17 C111 . -2.1(3) ?
C11 N11 C17 N12 . -5.2(4) ?
C11 N11 C17 C111 . 175.0(2) ?
C110 C111 C17 N12 . 2.1(4) ?
C110 C111 C17 N11 . -178.1(2) ?
C22 C23 C24 C25 . 0.0(5) ?
C29 C210 C211 C27 . -2.2(3) ?
C212 C210 C211 C27 . 172.6(2) ?
C113 O12 C112 O11 1 -1.0(4) ?
C113 O12 C112 O11 . -1.0(4) ?
C113 O12 C112 C110 . -177.5(2) ?
C111 C110 C112 O11 1 -86.3(3) ?
C19 C110 C112 O11 1 92.8(3) ?
C111 C110 C112 O11 . -86.3(3) ?
C19 C110 C112 O11 . 92.8(3) ?
C111 C110 C112 O12 . 90.4(3) yes
C19 C110 C112 O12 . -90.6(3) ?
C24 C23 C22 C21 . -0.3(4) ?
C23 C24 C25 C26 . 0.3(5) ?
C21 C26 C25 C24 . -0.4(4) ?
C28 N22 C27 N21 . 176.4(2) ?
C28 N22 C27 C211 . -1.9(4) ?
C21 N21 C27 N22 . -7.4(4) ?
C21 N21 C27 C211 . 170.9(2) ?
C210 C211 C27 N22 . 3.3(4) ?
C210 C211 C27 N21 . -175.0(2) ?
C23 C22 C21 C26 . 0.3(4) ?
C23 C22 C21 N21 . 179.0(2) ?
C25 C26 C21 C22 . 0.1(4) ?
C25 C26 C21 N21 . -178.5(2) ?
C27 N21 C21 C22 . 179.2(2) ?
C27 N21 C21 C26 . -2.1(4) ?
C13 C14 C15 C16 . -0.3(5) ?
C11 C16 C15 C14 . -1.2(4) ?
C17 N12 C18 C19 . 0.5(4) ?
C110 C19 C18 N12 . 1.2(4) ?
N13 C19 C18 N12 . -178.6(2) ?
C15 C14 C13 C12 . 1.0(5) ?
C11 C12 C13 C14 . -0.2(5) ?
N22 C28 C29 C210 . 1.4(4) ?
N22 C28 C29 N23 . -178.0(3) ?
C211 C210 C29 C28 . 0.0(4) ?
C212 C210 C29 C28 . -174.5(2) ?
C211 C210 C29 N23 . 179.4(2) ?
C212 C210 C29 N23 . 4.9(4) ?
O23 N23 C29 C28 . -171.7(3) ?
O24 N23 C29 C28 . 7.1(4) ?
O23 N23 C29 C210 . 8.9(4) ?
O24 N23 C29 C210 . -172.3(3) yes
